data_1518553
loop_
_publ_author_name
'Mandai, Toshihiko'
'Yoshida, Kazuki'
'Tsuzuki, Seiji'
'Nozawa, Risa'
'Masu, Hyuma'
'Ueno, Kazuhide'
'Dokko, Kaoru'
'Watanabe, Masayoshi'

_publ_section_title
;
 Effect of ionic size on solvate stability of glyme-based solvate ionic
 liquids.
;
_journal_issue 4
_journal_name_full 'The journal of physical chemistry. B'
_journal_page_first 1523
_journal_page_last 1534
_journal_paper_doi 10.1021/jp508100s
_journal_volume 119
_journal_year 2015
_chemical_formula_moiety 'C10 H16 F6 Li N O8 S2'
_chemical_formula_sum 'C10 H16 F6 Li N O8 S2'
_chemical_formula_weight 463.29
_space_group_IT_number 2
_symmetry_cell_setting triclinic
_symmetry_Int_Tables_number 2
_symmetry_space_group_name_Hall '-P 1'
_symmetry_space_group_name_H-M 'P -1'
_atom_sites_solution_hydrogens geom
_atom_sites_solution_primary direct
_atom_sites_solution_secondary difmap
_cell_angle_alpha 81.162(9)
_cell_angle_beta 78.012(9)
_cell_angle_gamma 79.457(9)
_cell_formula_units_Z 2
_cell_length_a 8.838(3)
_cell_length_b 9.535(3)
_cell_length_c 11.379(4)
_cell_measurement_reflns_used 2589
_cell_measurement_temperature 173
_cell_measurement_theta_max 30.15
_cell_measurement_theta_min 1.84
_cell_volume 915.5(5)
_computing_cell_refinement CrystalClear
_computing_data_collection 'CrystalClear (Rigaku Inc., 2007)'
_computing_data_reduction CrystalClear
_computing_molecular_graphics 'CrystalStructure 4.0'
_computing_publication_material 'CrystalStructure 4.0 (Rigaku, 2010)'
_computing_structure_refinement 'SHELXL97 (Sheldrick, 2008)'
_computing_structure_solution 'SIR92 (Altomare, et al., 1994)'
_diffrn_ambient_temperature 173
_diffrn_detector_area_resol_mean 7.314
_diffrn_measured_fraction_theta_full 0.820
_diffrn_measured_fraction_theta_max 0.820
_diffrn_measurement_device_type 'Rigaku Mercury70'
_diffrn_measurement_method \w
_diffrn_radiation_type 'Mo K\a'
_diffrn_radiation_wavelength 0.71075
_diffrn_reflns_av_R_equivalents 0.0230
_diffrn_reflns_limit_h_max 12
_diffrn_reflns_limit_h_min -12
_diffrn_reflns_limit_k_max 13
_diffrn_reflns_limit_k_min -12
_diffrn_reflns_limit_l_max 15
_diffrn_reflns_limit_l_min -8
_diffrn_reflns_number 7425
_diffrn_reflns_theta_full 30.45
_diffrn_reflns_theta_max 30.46
_diffrn_standards_number 0
_exptl_absorpt_coefficient_mu 0.388
_exptl_absorpt_correction_T_max 0.873
_exptl_absorpt_correction_T_min 0.839
_exptl_absorpt_correction_type numerical
_exptl_absorpt_process_details 'NUMABS (Rigaku, 1999)'
_exptl_crystal_colour colorless
_exptl_crystal_density_diffrn 1.680
_exptl_crystal_density_method 'not measured'
_exptl_crystal_description prism
_exptl_crystal_F_000 472.00
_exptl_crystal_size_max 0.500
_exptl_crystal_size_mid 0.350
_exptl_crystal_size_min 0.350
_refine_diff_density_max 0.360
_refine_diff_density_min -0.420
_refine_ls_extinction_method none
_refine_ls_goodness_of_fit_ref 1.058
_refine_ls_hydrogen_treatment constr
_refine_ls_number_parameters 253
_refine_ls_number_reflns 4562
_refine_ls_number_restraints 0
_refine_ls_R_factor_gt 0.0424
_refine_ls_shift/su_max 0.000
_refine_ls_structure_factor_coef Fsqd
_refine_ls_weighting_details 'w = 1/[\s^2^(Fo^2^)+(0.0707P)^2^+0.1803P] where P=(Fo^2^+2Fc^2^)/3'
_refine_ls_weighting_scheme calc
_refine_ls_wR_factor_ref 0.1248
_reflns_number_gt 3695
_reflns_number_total 4562
_reflns_threshold_expression F^2^>2.0\s(F^2^)
_cod_data_source_file jp508100s_si_002.cif
_cod_data_source_block watalab_188_121220b
_cod_depositor_comments 'Adding full bibliography for 1518551--1518556.cif.'
_cod_database_code 1518553

loop_
_symmetry_equiv_pos_site_id
_symmetry_equiv_pos_as_xyz
1 +X,+Y,+Z
2 -X,-Y,-Z

loop_
_atom_site_label
_atom_site_type_symbol
_atom_site_fract_x
_atom_site_fract_y
_atom_site_fract_z
_atom_site_U_iso_or_equiv
_atom_site_adp_type
_atom_site_occupancy
_atom_site_symmetry_multiplicity
_atom_site_calc_flag
_atom_site_refinement_flags
S1 S 0.31964(5) 0.17180(4) 0.82279(4) 0.02224(12) Uani 1.0 2 d .
S2 S 0.20170(5) 0.13010(5) 0.62379(4) 0.02441(13) Uani 1.0 2 d .
F1 F 0.60006(15) 0.22623(15) 0.72251(14) 0.0483(4) Uani 1.0 2 d .
F2 F 0.59408(16) 0.05882(16) 0.87190(13) 0.0482(4) Uani 1.0 2 d .
F3 F 0.55962(15) 0.01667(15) 0.70045(13) 0.0463(4) Uani 1.0 2 d .
F4 F -0.07027(16) 0.29597(16) 0.66719(15) 0.0522(4) Uani 1.0 2 d .
F5 F -0.07879(16) 0.09204(18) 0.61492(14) 0.0533(4) Uani 1.0 2 d .
F6 F -0.04487(16) 0.10519(18) 0.79445(13) 0.0522(4) Uani 1.0 2 d .
O1 O 0.36780(15) 0.54111(14) 0.63763(11) 0.0259(3) Uani 1.0 2 d .
O2 O 0.06908(16) 0.58512(14) 0.76223(12) 0.0287(3) Uani 1.0 2 d .
O3 O 0.18263(16) 0.63048(14) 0.95394(12) 0.0286(3) Uani 1.0 2 d .
O4 O 0.48133(16) 0.58464(14) 0.82947(12) 0.0270(3) Uani 1.0 2 d .
O5 O 0.31200(17) 0.29564(14) 0.88379(12) 0.0301(3) Uani 1.0 2 d .
O6 O 0.26252(16) 0.04925(14) 0.89368(12) 0.0288(3) Uani 1.0 2 d .
O7 O 0.21805(18) 0.19553(18) 0.50148(13) 0.0373(4) Uani 1.0 2 d .
O8 O 0.24829(18) -0.02094(15) 0.64825(14) 0.0337(4) Uani 1.0 2 d .
N1 N 0.26189(19) 0.22684(16) 0.69997(15) 0.0265(4) Uani 1.0 2 d .
C1 C 0.2396(3) 0.5779(3) 0.57368(17) 0.0301(4) Uani 1.0 2 d .
C2 C 0.1028(3) 0.6664(3) 0.64555(17) 0.0309(4) Uani 1.0 2 d .
C3 C -0.0304(3) 0.6681(3) 0.85258(19) 0.0345(5) Uani 1.0 2 d .
C4 C 0.0671(3) 0.7414(2) 0.91035(18) 0.0319(5) Uani 1.0 2 d .
C5 C 0.3041(3) 0.6833(3) 0.99163(17) 0.0329(5) Uani 1.0 2 d .
C6 C 0.4313(3) 0.7147(2) 0.88541(18) 0.0296(4) Uani 1.0 2 d .
C7 C 0.5740(3) 0.6042(3) 0.70991(17) 0.0294(4) Uani 1.0 2 d .
C8 C 0.4693(3) 0.6480(2) 0.61707(17) 0.0278(4) Uani 1.0 2 d .
C9 C 0.5311(3) 0.1146(2) 0.77619(18) 0.0292(4) Uani 1.0 2 d .
C10 C -0.0110(3) 0.1576(3) 0.67914(19) 0.0334(5) Uani 1.0 2 d .
Li1 Li 0.2808(4) 0.4999(4) 0.8192(3) 0.0285(7) Uani 1.0 2 d .
H1A H 0.2074 0.4890 0.5588 0.0361 Uiso 1.0 2 calc R
H1B H 0.2733 0.6330 0.4943 0.0361 Uiso 1.0 2 calc R
H2A H 0.1298 0.7604 0.6535 0.0370 Uiso 1.0 2 calc R
H2B H 0.0109 0.6835 0.6052 0.0370 Uiso 1.0 2 calc R
H3A H -0.0895 0.6041 0.9151 0.0414 Uiso 1.0 2 calc R
H3B H -0.1066 0.7409 0.8146 0.0414 Uiso 1.0 2 calc R
H4A H 0.1182 0.8133 0.8504 0.0383 Uiso 1.0 2 calc R
H4B H 0.0011 0.7908 0.9780 0.0383 Uiso 1.0 2 calc R
H5A H 0.3488 0.6109 1.0526 0.0395 Uiso 1.0 2 calc R
H5B H 0.2596 0.7721 1.0298 0.0395 Uiso 1.0 2 calc R
H6A H 0.3908 0.7941 0.8276 0.0355 Uiso 1.0 2 calc R
H6B H 0.5197 0.7425 0.9128 0.0355 Uiso 1.0 2 calc R
H7A H 0.6443 0.5134 0.6923 0.0352 Uiso 1.0 2 calc R
H7B H 0.6397 0.6792 0.7057 0.0352 Uiso 1.0 2 calc R
H8A H 0.4073 0.7444 0.6274 0.0334 Uiso 1.0 2 calc R
H8B H 0.5322 0.6506 0.5342 0.0334 Uiso 1.0 2 calc R

loop_
_atom_site_aniso_label
_atom_site_aniso_U_11
_atom_site_aniso_U_22
_atom_site_aniso_U_33
_atom_site_aniso_U_12
_atom_site_aniso_U_13
_atom_site_aniso_U_23
S1 0.0239(3) 0.0165(2) 0.0260(3) -0.00335(16) -0.00404(16) -0.00212(16)
S2 0.0225(3) 0.0236(3) 0.0274(3) -0.00412(17) -0.00515(16) -0.00243(17)
F1 0.0306(7) 0.0406(8) 0.0689(10) -0.0134(6) -0.0000(7) 0.0051(7)
F2 0.0379(8) 0.0559(9) 0.0521(8) -0.0008(7) -0.0240(6) 0.0029(7)
F3 0.0319(7) 0.0478(8) 0.0591(9) 0.0026(6) -0.0018(6) -0.0255(7)
F4 0.0347(7) 0.0445(9) 0.0756(11) 0.0109(7) -0.0174(7) -0.0126(8)
F5 0.0324(7) 0.0712(11) 0.0664(10) -0.0176(7) -0.0125(7) -0.0240(8)
F6 0.0318(7) 0.0766(11) 0.0420(8) -0.0107(7) 0.0035(6) 0.0006(7)
O1 0.0296(7) 0.0237(7) 0.0246(6) -0.0048(6) -0.0060(5) -0.0013(5)
O2 0.0309(7) 0.0265(7) 0.0273(7) -0.0056(6) -0.0030(6) -0.0007(6)
O3 0.0331(8) 0.0242(7) 0.0272(7) -0.0045(6) -0.0043(6) -0.0012(5)
O4 0.0319(7) 0.0215(7) 0.0266(7) -0.0021(6) -0.0037(6) -0.0041(5)
O5 0.0396(8) 0.0203(7) 0.0307(7) -0.0048(6) -0.0051(6) -0.0059(6)
O6 0.0337(7) 0.0204(7) 0.0307(7) -0.0066(6) -0.0035(6) 0.0012(5)
O7 0.0374(8) 0.0479(10) 0.0278(7) -0.0131(7) -0.0076(6) 0.0017(7)
O8 0.0365(8) 0.0227(7) 0.0435(8) -0.0026(6) -0.0105(7) -0.0072(6)
N1 0.0297(8) 0.0185(7) 0.0327(8) -0.0056(6) -0.0100(7) 0.0004(6)
C1 0.0365(11) 0.0311(10) 0.0237(9) -0.0054(9) -0.0089(8) -0.0016(8)
C2 0.0322(10) 0.0291(10) 0.0299(10) -0.0024(8) -0.0089(8) 0.0022(8)
C3 0.0275(10) 0.0355(11) 0.0373(11) -0.0029(9) 0.0005(8) -0.0055(9)
C4 0.0317(10) 0.0268(10) 0.0326(10) 0.0022(8) -0.0000(8) -0.0051(8)
C5 0.0405(11) 0.0334(11) 0.0259(9) -0.0017(9) -0.0092(8) -0.0074(8)
C6 0.0354(10) 0.0248(9) 0.0315(10) -0.0047(8) -0.0084(8) -0.0091(8)
C7 0.0249(9) 0.0314(10) 0.0300(10) -0.0041(8) -0.0008(8) -0.0042(8)
C8 0.0314(10) 0.0242(9) 0.0259(9) -0.0050(8) -0.0012(7) -0.0015(7)
C9 0.0248(9) 0.0264(10) 0.0369(10) -0.0054(8) -0.0065(8) -0.0026(8)
C10 0.0244(9) 0.0373(11) 0.0387(11) -0.0032(8) -0.0067(8) -0.0063(9)
Li1 0.0352(17) 0.0213(15) 0.0273(15) -0.0043(13) -0.0031(13) -0.0016(12)

loop_
_atom_type_symbol
_atom_type_description
_atom_type_scat_dispersion_real
_atom_type_scat_dispersion_imag
_atom_type_scat_source
C C 0.0033 0.0016
;
International Tables for Crystallography
(1992, Vol. C, Tables 4.2.6.8 and 6.1.1.4)
;
H H 0.0000 0.0000
;
International Tables for Crystallography
(1992, Vol. C, Table 6.1.1.4)
;
F F 0.0171 0.0103
;
International Tables for Crystallography
(1992, Vol. C, Tables 4.2.6.8 and 6.1.1.4)
;
Li Li -0.0003 0.0001
;
International Tables for Crystallography
(1992, Vol. C, Tables 4.2.6.8 and 6.1.1.4)
;
N N 0.0061 0.0033
;
International Tables for Crystallography
(1992, Vol. C, Tables 4.2.6.8 and 6.1.1.4)
;
O O 0.0106 0.0060
;
International Tables for Crystallography
(1992, Vol. C, Tables 4.2.6.8 and 6.1.1.4)
;
S S 0.1246 0.1234
;
International Tables for Crystallography
(1992, Vol. C, Tables 4.2.6.8 and 6.1.1.4)
;

loop_
_geom_angle_atom_site_label_1
_geom_angle_atom_site_label_2
_geom_angle_atom_site_label_3
_geom_angle
_geom_angle_publ_flag
O5 S1 O6 117.30(9) yes
O5 S1 N1 107.58(9) yes
O5 S1 C9 103.20(10) yes
O6 S1 N1 117.89(10) yes
O6 S1 C9 105.21(9) yes
N1 S1 C9 103.66(9) yes
O7 S2 O8 119.31(10) yes
O7 S2 N1 108.39(10) yes
O7 S2 C10 103.82(10) yes
O8 S2 N1 115.96(10) yes
O8 S2 C10 104.24(10) yes
N1 S2 C10 102.90(10) yes
C1 O1 C8 114.30(14) yes
C1 O1 Li1 108.88(15) yes
C8 O1 Li1 110.23(16) yes
C2 O2 C3 113.65(15) yes
C2 O2 Li1 108.40(14) yes
C3 O2 Li1 109.16(16) yes
C4 O3 C5 113.91(16) yes
C4 O3 Li1 108.84(15) yes
C5 O3 Li1 109.39(15) yes
C6 O4 C7 113.80(15) yes
C6 O4 Li1 108.37(15) yes
C7 O4 Li1 108.81(16) yes
S1 O5 Li1 128.62(14) yes
S1 N1 S2 124.57(10) yes
O1 C1 C2 110.56(17) yes
O2 C2 C1 106.35(15) yes
O2 C3 C4 109.93(17) yes
O3 C4 C3 106.25(17) yes
O3 C5 C6 110.66(17) yes
O4 C6 C5 106.27(17) yes
O4 C7 C8 110.26(16) yes
O1 C8 C7 105.84(15) yes
S1 C9 F1 110.29(13) yes
S1 C9 F2 109.98(13) yes
S1 C9 F3 111.22(16) yes
F1 C9 F2 108.19(19) yes
F1 C9 F3 108.72(16) yes
F2 C9 F3 108.36(16) yes
S2 C10 F4 110.99(15) yes
S2 C10 F5 109.38(14) yes
S2 C10 F6 110.91(15) yes
F4 C10 F5 107.82(18) yes
F4 C10 F6 108.74(18) yes
F5 C10 F6 108.92(19) yes
O1 Li1 O2 81.93(14) yes
O1 Li1 O3 133.29(17) yes
O1 Li1 O4 80.83(13) yes
O1 Li1 O5 114.38(17) yes
O2 Li1 O3 81.04(13) yes
O2 Li1 O4 134.65(17) yes
O2 Li1 O5 117.7(2) yes
O3 Li1 O4 81.05(15) yes
O3 Li1 O5 112.08(16) yes
O4 Li1 O5 107.66(17) yes
O1 C1 H1A 109.536 no
O1 C1 H1B 109.535 no
C2 C1 H1A 109.539 no
C2 C1 H1B 109.535 no
H1A C1 H1B 108.092 no
O2 C2 H2A 110.460 no
O2 C2 H2B 110.453 no
C1 C2 H2A 110.462 no
C1 C2 H2B 110.465 no
H2A C2 H2B 108.650 no
O2 C3 H3A 109.676 no
O2 C3 H3B 109.680 no
C4 C3 H3A 109.677 no
C4 C3 H3B 109.676 no
H3A C3 H3B 108.181 no
O3 C4 H4A 110.480 no
O3 C4 H4B 110.476 no
C3 C4 H4A 110.481 no
C3 C4 H4B 110.483 no
H4A C4 H4B 108.670 no
O3 C5 H5A 109.515 no
O3 C5 H5B 109.510 no
C6 C5 H5A 109.519 no
C6 C5 H5B 109.515 no
H5A C5 H5B 108.079 no
O4 C6 H6A 110.473 no
O4 C6 H6B 110.477 no
C5 C6 H6A 110.476 no
C5 C6 H6B 110.479 no
H6A C6 H6B 108.658 no
O4 C7 H7A 109.604 no
O4 C7 H7B 109.603 no
C8 C7 H7A 109.609 no
C8 C7 H7B 109.601 no
H7A C7 H7B 108.128 no
O1 C8 H8A 110.565 no
O1 C8 H8B 110.563 no
C7 C8 H8A 110.572 no
C7 C8 H8B 110.573 no
H8A C8 H8B 108.723 no

loop_
_geom_bond_atom_site_label_1
_geom_bond_atom_site_label_2
_geom_bond_distance
_geom_bond_publ_flag
S1 O5 1.4436(16) yes
S1 O6 1.4241(14) yes
S1 N1 1.5691(19) yes
S1 C9 1.8373(19) yes
S2 O7 1.4247(16) yes
S2 O8 1.4243(15) yes
S2 N1 1.582(2) yes
S2 C10 1.838(2) yes
F1 C9 1.327(3) yes
F2 C9 1.321(3) yes
F3 C9 1.322(3) yes
F4 C10 1.325(3) yes
F5 C10 1.320(4) yes
F6 C10 1.323(3) yes
O1 C1 1.433(3) yes
O1 C8 1.440(3) yes
O1 Li1 2.054(4) yes
O2 C2 1.434(3) yes
O2 C3 1.440(3) yes
O2 Li1 2.090(4) yes
O3 C4 1.436(3) yes
O3 C5 1.430(3) yes
O3 Li1 2.072(4) yes
O4 C6 1.437(3) yes
O4 C7 1.439(3) yes
O4 Li1 2.109(5) yes
O5 Li1 1.964(4) yes
C1 C2 1.507(3) yes
C3 C4 1.504(4) yes
C5 C6 1.504(3) yes
C7 C8 1.509(3) yes
C1 H1A 0.990 no
C1 H1B 0.990 no
C2 H2A 0.990 no
C2 H2B 0.990 no
C3 H3A 0.990 no
C3 H3B 0.990 no
C4 H4A 0.990 no
C4 H4B 0.990 no
C5 H5A 0.990 no
C5 H5B 0.990 no
C6 H6A 0.990 no
C6 H6B 0.990 no
C7 H7A 0.990 no
C7 H7B 0.990 no
C8 H8A 0.990 no
C8 H8B 0.990 no

loop_
_geom_contact_atom_site_label_1
_geom_contact_atom_site_label_2
_geom_contact_distance
_geom_contact_publ_flag
_geom_contact_site_symmetry_2
S1 F6 3.4828(19) no .
S1 O8 3.128(2) no .
S2 F3 3.3974(17) no .
S2 O6 3.1814(18) no .
F1 O1 3.441(2) no .
F1 O5 2.847(2) no .
F1 N1 3.051(3) no .
F1 C7 3.551(3) no .
F1 Li1 3.589(4) no .
F2 O5 3.038(2) no .
F2 O6 2.906(3) no .
F3 O6 3.0560(19) no .
F3 O8 3.026(3) no .
F3 N1 3.002(2) no .
F4 O7 2.938(2) no .
F4 N1 2.977(3) no .
F5 O7 2.945(3) no .
F5 O8 2.975(3) no .
F6 O6 3.082(3) no .
F6 O8 2.935(2) no .
F6 N1 3.067(3) no .
O1 N1 3.234(3) no .
O6 O8 3.002(3) no .
N1 C1 3.421(3) no .
N1 Li1 3.160(4) no .
C2 C4 3.143(3) no .
C2 C8 3.163(3) no .
C4 C6 3.138(4) no .
C6 C8 3.152(3) no .
F1 F4 3.024(3) no 1_655
F1 F5 2.984(2) no 1_655
F1 F6 3.362(3) no 1_655
F1 C10 3.325(3) no 1_655
F2 F2 3.192(2) no 2_657
F2 F6 3.222(3) no 1_655
F2 O6 3.141(3) no 2_657
F2 C5 3.440(3) no 2_667
F3 F5 3.318(3) no 1_655
F3 O7 3.366(3) no 2_656
F3 C6 3.514(3) no 1_545
F4 F1 3.024(3) no 1_455
F4 C1 3.351(3) no 2_566
F4 C2 3.587(3) no 2_566
F5 F1 2.984(2) no 1_455
F5 F3 3.318(3) no 1_455
F5 F5 3.296(3) no 2_556
F5 C2 3.481(3) no 2_566
F5 C9 3.539(3) no 1_455
F6 F1 3.362(3) no 1_455
F6 F2 3.222(3) no 1_455
F6 C4 3.554(3) no 1_545
F6 C5 3.570(3) no 2_567
O1 O1 3.5958(19) no 2_666
O1 C8 3.556(3) no 2_666
O4 C5 3.536(3) no 2_667
O5 C3 3.495(3) no 2_567
O6 F2 3.141(3) no 2_657
O6 C5 3.473(3) no 1_545
O6 C6 3.271(3) no 1_545
O7 F3 3.366(3) no 2_656
O7 C2 3.536(3) no 2_566
O7 C7 3.294(3) no 2_666
O7 C8 3.320(3) no 2_666
O8 C2 3.463(3) no 1_545
O8 C8 3.421(3) no 1_545
C1 F4 3.351(3) no 2_566
C2 F4 3.587(3) no 2_566
C2 F5 3.481(3) no 2_566
C2 O7 3.536(3) no 2_566
C2 O8 3.463(3) no 1_565
C3 O5 3.495(3) no 2_567
C4 F6 3.554(3) no 1_565
C5 F2 3.440(3) no 2_667
C5 F6 3.570(3) no 2_567
C5 O4 3.536(3) no 2_667
C5 O6 3.473(3) no 1_565
C6 F3 3.514(3) no 1_565
C6 O6 3.271(3) no 1_565
C7 O7 3.294(3) no 2_666
C8 O1 3.556(3) no 2_666
C8 O7 3.320(3) no 2_666
C8 O8 3.421(3) no 1_565
C9 F5 3.539(3) no 1_655
C10 F1 3.325(3) no 1_455
S2 H1A 3.3957 no .
F1 H7A 2.7957 no .
F4 H1A 3.2601 no .
O1 H2A 2.6791 no .
O1 H2B 3.2701 no .
O1 H6A 3.5349 no .
O1 H7A 2.6027 no .
O1 H7B 3.2171 no .
O2 H1A 2.5993 no .
O2 H1B 3.2168 no .
O2 H4A 2.6694 no .
O2 H4B 3.2672 no .
O2 H8A 3.5547 no .
O3 H2A 3.5487 no .
O3 H3A 2.5963 no .
O3 H3B 3.2159 no .
O3 H6A 2.6736 no .
O3 H6B 3.2662 no .
O4 H4A 3.5207 no .
O4 H5A 2.5945 no .
O4 H5B 3.2164 no .
O4 H8A 2.6864 no .
O4 H8B 3.2735 no .
O7 H1A 2.9504 no .
N1 H1A 2.7763 no .
C1 H8A 2.5744 no .
C1 H8B 2.7290 no .
C2 H3A 3.2084 no .
C2 H3B 2.4678 no .
C2 H4A 2.9359 no .
C2 H8A 2.8803 no .
C3 H2A 2.5343 no .
C3 H2B 2.7467 no .
C4 H2A 2.8436 no .
C4 H5A 3.2071 no .
C4 H5B 2.4686 no .
C4 H6A 2.9298 no .
C5 H4A 2.5610 no .
C5 H4B 2.7138 no .
C6 H4A 2.8449 no .
C6 H7A 3.2116 no .
C6 H7B 2.4718 no .
C6 H8A 2.9534 no .
C7 H6A 2.5429 no .
C7 H6B 2.7465 no .
C8 H1A 3.2136 no .
C8 H1B 2.4757 no .
C8 H2A 2.9606 no .
C8 H6A 2.8530 no .
Li1 H1A 3.1823 no .
Li1 H2A 3.1466 no .
Li1 H3A 3.2479 no .
Li1 H4A 3.1091 no .
Li1 H5A 3.2083 no .
Li1 H6A 3.1536 no .
Li1 H7A 3.2551 no .
Li1 H8A 3.1347 no .
H1A H2A 2.8676 no .
H1A H2B 2.3399 no .
H1A H8A 3.5204 no .
H1A H8B 3.4418 no .
H1B H2A 2.3495 no .
H1B H2B 2.4010 no .
H1B H8A 2.5545 no .
H1B H8B 2.4628 no .
H2A H3A 3.4839 no .
H2A H3B 2.4918 no .
H2A H4A 2.3496 no .
H2A H6A 3.4229 no .
H2A H8A 2.3881 no .
H2A H8B 3.5578 no .
H2B H3A 3.4530 no .
H2B H3B 2.4941 no .
H2B H4A 3.5781 no .
H3A H4A 2.8665 no .
H3A H4B 2.3397 no .
H3B H4A 2.3482 no .
H3B H4B 2.4009 no .
H4A H5A 3.5092 no .
H4A H5B 2.5535 no .
H4A H6A 2.3453 no .
H4A H8A 3.2564 no .
H4B H5A 3.4369 no .
H4B H5B 2.4453 no .
H4B H6A 3.5171 no .
H5A H6A 2.8654 no .
H5A H6B 2.3386 no .
H5B H6A 2.3486 no .
H5B H6B 2.3964 no .
H6A H7A 3.4919 no .
H6A H7B 2.5064 no .
H6A H8A 2.3664 no .
H6B H7A 3.4551 no .
H6B H7B 2.4916 no .
H6B H8A 3.5837 no .
H7A H8A 2.8700 no .
H7A H8B 2.3393 no .
H7B H8A 2.3492 no .
H7B H8B 2.4111 no .
S1 H4B 3.2415 no 2_567
S1 H6A 3.5346 no 1_545
S2 H2B 3.5870 no 2_566
S2 H8B 3.4676 no 2_666
F1 H1B 2.7435 no 2_666
F1 H5A 3.3355 no 2_667
F1 H5B 3.3096 no 2_667
F1 H8B 3.3374 no 2_666
F2 H5A 3.5361 no 2_667
F2 H5B 2.7275 no 2_667
F2 H6A 3.5045 no 1_545
F2 H6B 3.1481 no 1_545
F2 H6B 3.2106 no 2_667
F3 H6A 2.8534 no 1_545
F3 H6B 3.2918 no 1_545
F3 H7B 3.1602 no 1_545
F3 H8A 3.4131 no 1_545
F4 H1A 3.3244 no 2_566
F4 H1B 2.7565 no 2_566
F4 H2B 3.0160 no 2_566
F4 H5B 3.5246 no 2_567
F4 H7A 2.9516 no 1_455
F5 H1B 3.1000 no 2_566
F5 H2A 3.3717 no 1_545
F5 H2A 3.2449 no 2_566
F5 H2B 3.0678 no 2_566
F6 H3B 3.5799 no 1_545
F6 H4A 2.9319 no 1_545
F6 H4B 3.3908 no 1_545
F6 H4B 3.0299 no 2_567
F6 H5B 2.7020 no 2_567
O1 H1B 3.4546 no 2_666
O1 H8B 2.7806 no 2_666
O3 H3A 2.6535 no 2_567
O4 H5A 2.5647 no 2_667
O5 H3A 2.8515 no 2_567
O5 H3B 3.5312 no 2_567
O5 H4B 3.0720 no 2_567
O5 H5A 3.5192 no 2_667
O5 H6B 2.9459 no 2_667
O6 H4A 2.9298 no 1_545
O6 H4B 3.5733 no 1_545
O6 H4B 2.8026 no 2_567
O6 H5B 2.8521 no 1_545
O6 H6A 2.6398 no 1_545
O6 H6B 3.3680 no 1_545
O7 H2B 2.5756 no 2_566
O7 H7A 3.5047 no 2_666
O7 H7B 2.6492 no 2_666
O7 H8A 3.4442 no 2_666
O7 H8B 2.7965 no 2_666
O8 H2A 2.4869 no 1_545
O8 H4A 2.7497 no 1_545
O8 H6A 2.8300 no 1_545
O8 H8A 2.4315 no 1_545
N1 H8B 3.0957 no 2_666
C1 H7A 3.1876 no 2_666
C1 H8B 2.9162 no 2_666
C3 H3A 3.5909 no 2_567
C4 H3A 3.5712 no 2_567
C5 H3A 3.5220 no 2_567
C6 H5A 3.4066 no 2_667
C7 H1A 3.4099 no 2_666
C7 H1B 3.3958 no 2_666
C7 H5A 3.2448 no 2_667
C8 H1A 3.3082 no 2_666
C8 H1B 3.4030 no 2_666
C8 H8B 3.5492 no 2_666
C9 H5B 3.5528 no 2_667
C9 H6A 3.4283 no 1_545
C10 H1B 3.5000 no 2_566
C10 H2B 3.3550 no 2_566
Li1 H3A 3.2477 no 2_567
H1A F4 3.3244 no 2_566
H1A C7 3.4099 no 2_666
H1A C8 3.3082 no 2_666
H1A H7A 2.8873 no 2_666
H1A H7B 3.5295 no 2_666
H1A H8B 2.5475 no 2_666
H1B F1 2.7435 no 2_666
H1B F4 2.7565 no 2_566
H1B F5 3.1000 no 2_566
H1B O1 3.4546 no 2_666
H1B C7 3.3958 no 2_666
H1B C8 3.4030 no 2_666
H1B C10 3.5000 no 2_566
H1B H7A 2.6237 no 2_666
H1B H8B 2.9511 no 2_666
H2A F5 3.3717 no 1_565
H2A F5 3.2449 no 2_566
H2A O8 2.4869 no 1_565
H2B S2 3.5870 no 2_566
H2B F4 3.0160 no 2_566
H2B F5 3.0678 no 2_566
H2B O7 2.5756 no 2_566
H2B C10 3.3550 no 2_566
H2B H7B 3.2482 no 1_455
H3A O3 2.6535 no 2_567
H3A O5 2.8515 no 2_567
H3A C3 3.5909 no 2_567
H3A C4 3.5712 no 2_567
H3A C5 3.5220 no 2_567
H3A Li1 3.2477 no 2_567
H3A H3A 3.0198 no 2_567
H3A H5A 3.2755 no 2_567
H3A H6B 3.4686 no 1_455
H3B F6 3.5799 no 1_565
H3B O5 3.5312 no 2_567
H3B H6B 3.2573 no 1_455
H3B H7B 2.9620 no 1_455
H4A F6 2.9319 no 1_565
H4A O6 2.9298 no 1_565
H4A O8 2.7497 no 1_565
H4B S1 3.2415 no 2_567
H4B F6 3.3908 no 1_565
H4B F6 3.0299 no 2_567
H4B O5 3.0720 no 2_567
H4B O6 3.5733 no 1_565
H4B O6 2.8026 no 2_567
H5A F1 3.3355 no 2_667
H5A F2 3.5361 no 2_667
H5A O4 2.5647 no 2_667
H5A O5 3.5192 no 2_667
H5A C6 3.4066 no 2_667
H5A C7 3.2448 no 2_667
H5A H3A 3.2755 no 2_567
H5A H5A 3.2295 no 2_667
H5A H6B 3.3488 no 2_667
H5A H7A 2.9716 no 2_667
H5A H7B 3.5923 no 2_667
H5B F1 3.3096 no 2_667
H5B F2 2.7275 no 2_667
H5B F4 3.5246 no 2_567
H5B F6 2.7020 no 2_567
H5B O6 2.8521 no 1_565
H5B C9 3.5528 no 2_667
H6A S1 3.5346 no 1_565
H6A F2 3.5045 no 1_565
H6A F3 2.8534 no 1_565
H6A O6 2.6398 no 1_565
H6A O8 2.8300 no 1_565
H6A C9 3.4283 no 1_565
H6B F2 3.1481 no 1_565
H6B F2 3.2106 no 2_667
H6B F3 3.2918 no 1_565
H6B O5 2.9459 no 2_667
H6B O6 3.3680 no 1_565
H6B H3A 3.4686 no 1_655
H6B H3B 3.2573 no 1_655
H6B H5A 3.3488 no 2_667
H7A F4 2.9516 no 1_655
H7A O7 3.5047 no 2_666
H7A C1 3.1876 no 2_666
H7A H1A 2.8873 no 2_666
H7A H1B 2.6237 no 2_666
H7A H5A 2.9716 no 2_667
H7B F3 3.1602 no 1_565
H7B O7 2.6492 no 2_666
H7B H1A 3.5295 no 2_666
H7B H2B 3.2482 no 1_655
H7B H3B 2.9620 no 1_655
H7B H5A 3.5923 no 2_667
H8A F3 3.4131 no 1_565
H8A O7 3.4442 no 2_666
H8A O8 2.4315 no 1_565
H8B S2 3.4676 no 2_666
H8B F1 3.3374 no 2_666
H8B O1 2.7806 no 2_666
H8B O7 2.7965 no 2_666
H8B N1 3.0957 no 2_666
H8B C1 2.9162 no 2_666
H8B C8 3.5492 no 2_666
H8B H1A 2.5475 no 2_666
H8B H1B 2.9511 no 2_666
H8B H8B 3.2621 no 2_666

loop_
_geom_torsion_atom_site_label_1
_geom_torsion_atom_site_label_2
_geom_torsion_atom_site_label_3
_geom_torsion_atom_site_label_4
_geom_torsion
_geom_torsion_publ_flag
O6 S1 O5 Li1 -147.92(10) no
O5 S1 N1 S2 -160.28(11) no
N1 S1 O5 Li1 -12.22(14) no
O5 S1 C9 F1 -48.40(15) no
O5 S1 C9 F2 70.85(14) no
O5 S1 C9 F3 -169.10(11) no
C9 S1 O5 Li1 96.98(12) no
O6 S1 N1 S2 -24.88(15) no
O6 S1 C9 F1 -171.90(13) no
O6 S1 C9 F2 -52.65(16) no
O6 S1 C9 F3 67.40(14) no
N1 S1 C9 F1 63.71(16) no
N1 S1 C9 F2 -177.05(13) no
N1 S1 C9 F3 -57.00(14) no
C9 S1 N1 S2 90.84(13) no
O7 S2 N1 S1 -157.49(11) no
O7 S2 C10 F4 -57.26(17) no
O7 S2 C10 F5 61.59(16) no
O7 S2 C10 F6 -178.25(15) no
O8 S2 N1 S1 -20.12(15) no
O8 S2 C10 F4 177.10(14) no
O8 S2 C10 F5 -64.05(15) no
O8 S2 C10 F6 56.11(18) no
N1 S2 C10 F4 55.67(16) no
N1 S2 C10 F5 174.52(12) no
N1 S2 C10 F6 -65.32(17) no
C10 S2 N1 S1 92.97(13) no
C1 O1 C8 C7 168.76(12) no
C8 O1 C1 C2 -86.30(16) no
C1 O1 Li1 O2 -10.25(17) no
C1 O1 Li1 O3 -79.8(3) no
C1 O1 Li1 O4 -148.15(13) no
C1 O1 Li1 O5 106.5(2) no
Li1 O1 C1 C2 37.44(19) no
C8 O1 Li1 O2 115.87(14) no
C8 O1 Li1 O3 46.3(3) no
C8 O1 Li1 O4 -22.03(14) no
C8 O1 Li1 O5 -127.35(19) no
Li1 O1 C8 C7 45.75(16) no
C2 O2 C3 C4 -86.31(19) no
C3 O2 C2 C1 164.68(16) no
C2 O2 Li1 O1 -19.27(17) no
C2 O2 Li1 O3 117.07(14) no
C2 O2 Li1 O4 49.2(3) no
C2 O2 Li1 O5 -132.63(18) no
Li1 O2 C2 C1 43.1(2) no
C3 O2 Li1 O1 -143.54(14) no
C3 O2 Li1 O3 -7.20(16) no
C3 O2 Li1 O4 -75.0(3) no
C3 O2 Li1 O5 103.1(2) no
Li1 O2 C3 C4 34.81(19) no
C4 O3 C5 C6 -85.03(17) no
C5 O3 C4 C3 168.94(12) no
C4 O3 Li1 O1 47.3(3) no
C4 O3 Li1 O2 -22.59(16) no
C4 O3 Li1 O4 115.58(14) no
C4 O3 Li1 O5 -138.91(18) no
Li1 O3 C4 C3 46.59(17) no
C5 O3 Li1 O1 -77.7(3) no
C5 O3 Li1 O2 -147.63(13) no
C5 O3 Li1 O4 -9.46(15) no
C5 O3 Li1 O5 96.1(2) no
Li1 O3 C5 C6 37.01(18) no
C6 O4 C7 C8 -86.0(2) no
C7 O4 C6 C5 165.27(14) no
C6 O4 Li1 O1 116.58(13) no
C6 O4 Li1 O2 47.6(3) no
C6 O4 Li1 O3 -20.19(15) no
C6 O4 Li1 O5 -130.62(15) no
Li1 O4 C6 C5 44.10(18) no
C7 O4 Li1 O1 -7.63(15) no
C7 O4 Li1 O2 -76.6(3) no
C7 O4 Li1 O3 -144.40(12) no
C7 O4 Li1 O5 105.17(16) no
Li1 O4 C7 C8 34.91(18) no
S1 O5 Li1 O1 -30.5(3) no
S1 O5 Li1 O2 63.1(3) no
S1 O5 Li1 O3 154.43(13) no
S1 O5 Li1 O4 -118.27(17) no
O1 C1 C2 O2 -54.5(2) no
O2 C3 C4 O3 -54.55(18) no
O3 C5 C6 O4 -54.8(2) no
O4 C7 C8 O1 -53.64(19) no
